data_2101951
loop_
_publ_author_name
'Belaj, F.'

_publ_section_title
;
 Structure and Motion of Tetrakis(trichlorophosphazeno)phosphonium
 Hexachlorophosphate, [P(NPCl~3~)~4~]^+^PCl~6~^{-^}, at 93 K
;
_journal_issue 6
_journal_name_full 'Acta Crystallographica Section B'
_journal_page_first 923
_journal_page_last 927
_journal_paper_doi 10.1107/S0108768197005429
_journal_volume 53
_journal_year 1997
_chemical_formula_moiety 'Cl12 N4 P5 1+, Cl6 P 1-'
_chemical_formula_structural '(P (N P Cl3)4) (P Cl6)'
_chemical_formula_sum 'Cl18 N4 P6'
_chemical_formula_weight 880.02
_chemical_melting_point 542
_chemical_name_systematic
;
 Tetrakis(trichlorophosphazeno)phosphonium hexachlorophosphate
;
_space_group_IT_number 11
_symmetry_cell_setting monoclinic
_symmetry_space_group_name_Hall '-P 2yb'
_symmetry_space_group_name_H-M 'P 1 21/m 1'
_audit_creation_method SHELXL
_cell_angle_alpha 90.00
_cell_angle_beta 91.12(2)
_cell_angle_gamma 90.00
_cell_formula_units_Z 2
_cell_length_a 7.720(2)
_cell_length_b 21.235(5)
_cell_length_c 8.248(2)
_cell_measurement_reflns_used 71
_cell_measurement_temperature 93(2)
_cell_measurement_theta_max 15.0
_cell_measurement_theta_min 12.5
_cell_volume 1351.9(6)
_computing_cell_refinement 'local program'
_computing_data_collection 'local program'
_computing_data_reduction 'local program'
_computing_molecular_graphics 'ORTEP (Johnson, 1965)'
_computing_publication_material 'SHELXL-93 (Sheldrick, 1993)'
_computing_structure_refinement 'SHELXL-93 (Sheldrick, 1993)'
_computing_structure_solution 'SHELXS-86 (Sheldrick, 1990)'
_diffrn_ambient_temperature 93(2)
_diffrn_measurement_device 'Stoe 4-circle diffractometer'
_diffrn_measurement_method 'profile data from omega - scans'
_diffrn_radiation_monochromator graphite
_diffrn_radiation_source 'fine-focus sealed tube'
_diffrn_radiation_type MoK\a
_diffrn_radiation_wavelength 0.71069
_diffrn_reflns_av_R_equivalents 0.0329
_diffrn_reflns_av_sigmaI/netI 0.0658
_diffrn_reflns_limit_h_max 12
_diffrn_reflns_limit_h_min -12
_diffrn_reflns_limit_k_max 35
_diffrn_reflns_limit_k_min -1
_diffrn_reflns_limit_l_max 13
_diffrn_reflns_limit_l_min -1
_diffrn_reflns_number 7690
_diffrn_reflns_theta_max 36.00
_diffrn_reflns_theta_min 2.64
_diffrn_standards_decay_% 1.5
_diffrn_standards_interval_count 100
_diffrn_standards_number 3
_exptl_absorpt_coefficient_mu 2.181
_exptl_absorpt_correction_T_max 1.226
_exptl_absorpt_correction_T_min 0.820
_exptl_absorpt_correction_type refdelf
_exptl_crystal_colour 'pale yellow'
_exptl_crystal_density_diffrn 2.162
_exptl_crystal_description block
_exptl_crystal_F_000 848
_exptl_crystal_size_max 0.35
_exptl_crystal_size_mid 0.30
_exptl_crystal_size_min 0.15
_refine_diff_density_max 1.307
_refine_diff_density_min -0.793
_refine_ls_extinction_coef 0.0019(6)
_refine_ls_extinction_method SHELXL
_refine_ls_goodness_of_fit_all 1.007
_refine_ls_goodness_of_fit_obs 1.058
_refine_ls_matrix_type full
_refine_ls_number_parameters 140
_refine_ls_number_reflns 6415
_refine_ls_number_restraints 0
_refine_ls_restrained_S_all 1.036
_refine_ls_restrained_S_obs 1.058
_refine_ls_R_factor_all 0.0797
_refine_ls_R_factor_obs 0.0497
_refine_ls_shift/esd_max 0.001
_refine_ls_shift/esd_mean 0.000
_refine_ls_structure_factor_coef Fsqd
_refine_ls_weighting_details 'w=1/[\s^2^(Fo^2^)+(0.0530P)^2^+0.5323P] where P=(Fo^2^+2Fc^2^)/3'
_refine_ls_weighting_scheme calc
_refine_ls_wR_factor_all 0.1274
_refine_ls_wR_factor_obs 0.1091
_reflns_number_observed 4536
_reflns_number_total 6427
_reflns_observed_criterion >2sigma(I)
_cod_data_source_file se0209.cif
_cod_data_source_block p50f
_cod_depositor_comments
;
The following automatic conversions were performed:

'_refine_ls_weighting_scheme' value 'calc
w=1/[\s^2^(Fo^2^)+(0.0530P)^2^+0.5323P] where P=(Fo^2^+2Fc^2^)/3' was
changed to 'calc'. New tag '_refine_ls_weighting_details' was
created. The value of the new tag was set to
'w=1/[\s^2^(Fo^2^)+(0.0530P)^2^+0.5323P] where P=(Fo^2^+2Fc^2^)/3'.

Automatic conversion script
Id: cif_fix_values 3143 2015-03-26 13:38:13Z robertas 
;
_cod_original_sg_symbol_Hall '-P 2y1'
_cod_original_sg_symbol_H-M 'P 21/m'
_cod_database_code 2101951

loop_
_symmetry_equiv_pos_as_xyz
'x, y, z'
'-x, y+1/2, -z'
'-x, -y, -z'
'x, -y-1/2, z'

loop_
_atom_site_aniso_label
_atom_site_aniso_U_11
_atom_site_aniso_U_22
_atom_site_aniso_U_33
_atom_site_aniso_U_12
_atom_site_aniso_U_13
_atom_site_aniso_U_23
P4 0.0112(3) 0.0084(3) 0.0100(4) 0.000 0.0013(3) 0.000
N1 0.0170(14) 0.022(2) 0.0103(13) 0.000 -0.0003(11) 0.000
P1 0.0187(4) 0.0125(4) 0.0092(4) 0.000 0.0008(3) 0.000
Cl11 0.0361(6) 0.0323(6) 0.0156(4) 0.000 0.0126(4) 0.000
Cl12 0.0413(5) 0.0281(4) 0.0261(4) -0.0176(4) -0.0070(3) -0.0003(3)
N2 0.0130(12) 0.0143(13) 0.0118(12) 0.000 0.0022(10) 0.000
P2 0.0118(4) 0.0117(4) 0.0118(4) 0.000 0.0019(3) 0.000
Cl21 0.0146(4) 0.0285(5) 0.0159(4) 0.000 -0.0025(3) 0.000
Cl22 0.0253(3) 0.0281(4) 0.0273(4) 0.0104(3) -0.0003(3) -0.0147(3)
N3 0.0135(8) 0.0089(8) 0.0192(10) 0.0005(7) 0.0011(7) 0.0009(8)
P3 0.0164(3) 0.0062(2) 0.0129(3) 0.0006(2) 0.0002(2) 0.0007(2)
Cl31 0.0216(3) 0.0169(3) 0.0301(4) -0.0047(2) 0.0031(3) 0.0100(3)
Cl32 0.0495(5) 0.0160(3) 0.0196(3) 0.0068(3) 0.0046(3) -0.0054(3)
Cl33 0.0256(3) 0.0183(3) 0.0267(4) 0.0019(2) -0.0106(3) 0.0052(3)
P6 0.0135(4) 0.0090(3) 0.0118(4) -0.0008(3) 0.0003(3) -0.0010(3)
Cl61 0.0133(2) 0.0186(3) 0.0179(3) -0.0010(2) 0.0003(2) -0.0027(2)
Cl62 0.0229(3) 0.0096(2) 0.0192(3) -0.0003(2) -0.0026(2) -0.0003(2)
Cl63 0.0203(3) 0.0154(3) 0.0121(2) -0.0014(2) 0.0003(2) -0.0025(2)

loop_
_atom_site_label
_atom_site_fract_x
_atom_site_fract_y
_atom_site_fract_z
_atom_site_U_iso_or_equiv
_atom_site_thermal_displace_type
_atom_site_calc_flag
_atom_site_refinement_flags
_atom_site_occupancy
_atom_site_type_symbol
P4 0.94742(12) 0.2500 0.57615(12) 0.00986(15) Uani d S 1 P
N1 0.9091(5) 0.2500 0.7675(4) 0.0165(6) Uani d S 1 N
P1 0.99678(14) 0.2500 0.93339(13) 0.0135(2) Uani d S 1 P
Cl11 0.8228(2) 0.2500 1.10443(15) 0.0278(2) Uani d S 1 Cl
Cl12 1.14578(14) 0.32321(5) 0.98453(12) 0.0319(2) Uani d . 1 Cl
N2 0.7651(4) 0.2500 0.4795(4) 0.0130(5) Uani d S 1 N
P2 0.57732(13) 0.2500 0.53610(13) 0.0118(2) Uani d S 1 P
Cl21 0.42270(13) 0.2500 0.34385(13) 0.0197(2) Uani d S 1 Cl
Cl22 0.50874(11) 0.32322(4) 0.66692(11) 0.0269(2) Uani d . 1 Cl
N3 1.0604(3) 0.30944(11) 0.5252(3) 0.0139(4) Uani d . 1 N
P3 1.02555(9) 0.37933(3) 0.49364(9) 0.01183(12) Uani d . 1 P
Cl31 1.23347(10) 0.41919(4) 0.40710(11) 0.0228(2) Uani d . 1 Cl
Cl32 0.96417(14) 0.42922(4) 0.68578(11) 0.0283(2) Uani d . 1 Cl
Cl33 0.84030(11) 0.39925(4) 0.33394(11) 0.0237(2) Uani d . 1 Cl
P6 0.5000 0.5000 0.0000 0.0114(2) Uani d S 1 P
Cl61 0.22557(9) 0.49140(3) 0.01352(9) 0.01662(12) Uani d . 1 Cl
Cl62 0.52737(10) 0.40139(3) 0.04882(9) 0.01726(12) Uani d . 1 Cl
Cl63 0.51610(9) 0.51936(3) 0.25433(8) 0.01593(12) Uani d . 1 Cl

loop_
_atom_type_symbol
_atom_type_description
_atom_type_scat_dispersion_real
_atom_type_scat_dispersion_imag
_atom_type_scat_source
Cl Cl 0.1484 0.1585 'International Tables Vol C Tables 4.2.6.8 and 6.1.1.4'
N N 0.0061 0.0033 'International Tables Vol C Tables 4.2.6.8 and 6.1.1.4'
P P 0.1023 0.0942 'International Tables Vol C Tables 4.2.6.8 and 6.1.1.4'

loop_
_geom_angle_atom_site_label_1
_geom_angle_atom_site_label_2
_geom_angle_atom_site_label_3
_geom_angle_site_symmetry_1
_geom_angle_site_symmetry_3
_geom_angle
_geom_angle_publ_flag
N3 P4 N3 . 4_565 104.6(2) yes
N3 P4 N2 . . 110.37(12) yes
N3 P4 N2 4_565 . 110.37(12) yes
N3 P4 N1 . . 111.70(12) yes
N3 P4 N1 4_565 . 111.70(12) yes
N2 P4 N1 . . 108.1(2) yes
P1 N1 P4 . . 142.9(3) yes
N1 P1 Cl11 . . 110.4(2) yes
N1 P1 Cl12 . . 116.18(8) yes
Cl11 P1 Cl12 . . 104.48(6) yes
N1 P1 Cl12 . 4_565 116.18(8) yes
Cl11 P1 Cl12 . 4_565 104.48(6) yes
Cl12 P1 Cl12 . 4_565 103.87(8) yes
P2 N2 P4 . . 132.5(2) yes
N2 P2 Cl21 . . 108.52(15) yes
N2 P2 Cl22 . 4_565 115.64(8) yes
Cl21 P2 Cl22 . 4_565 106.03(5) yes
N2 P2 Cl22 . . 115.64(8) yes
Cl21 P2 Cl22 . . 106.03(5) yes
Cl22 P2 Cl22 4_565 . 104.16(8) yes
P3 N3 P4 . . 135.8(2) yes
N3 P3 Cl31 . . 109.77(10) yes
N3 P3 Cl33 . . 116.41(10) yes
Cl31 P3 Cl33 . . 104.62(5) yes
N3 P3 Cl32 . . 115.38(11) yes
Cl31 P3 Cl32 . . 105.77(5) yes
Cl33 P3 Cl32 . . 103.83(5) yes
Cl61 P6 Cl61 3_665 . 180.0 yes
Cl61 P6 Cl63 3_665 . 89.78(3) yes
Cl61 P6 Cl63 . . 90.22(3) yes
Cl61 P6 Cl63 3_665 3_665 90.22(3) yes
Cl61 P6 Cl63 . 3_665 89.78(3) yes
Cl63 P6 Cl63 . 3_665 180.0 yes
Cl61 P6 Cl62 3_665 3_665 90.05(3) yes
Cl61 P6 Cl62 . 3_665 89.95(3) yes
Cl63 P6 Cl62 . 3_665 90.01(3) yes
Cl63 P6 Cl62 3_665 3_665 89.99(3) yes
Cl61 P6 Cl62 3_665 . 89.95(3) yes
Cl61 P6 Cl62 . . 90.05(3) yes
Cl63 P6 Cl62 . . 89.99(3) yes
Cl63 P6 Cl62 3_665 . 90.01(3) yes
Cl62 P6 Cl62 3_665 . 179.999(2) yes

loop_
_geom_bond_atom_site_label_1
_geom_bond_atom_site_label_2
_geom_bond_site_symmetry_2
_geom_bond_distance
_geom_bond_publ_flag
P4 N3 . 1.595(2) yes
P4 N3 4_565 1.595(2) yes
P4 N2 . 1.604(4) yes
P4 N1 . 1.611(4) yes
N1 P1 . 1.515(4) yes
P1 Cl11 . 1.967(2) yes
P1 Cl12 . 1.9746(11) yes
P1 Cl12 4_565 1.9746(11) yes
N2 P2 . 1.532(3) yes
P2 Cl21 . 1.9660(15) yes
P2 Cl22 4_565 1.9709(10) yes
P2 Cl22 . 1.9709(10) yes
N3 P3 . 1.530(2) yes
P3 Cl31 . 1.9614(11) yes
P3 Cl33 . 1.9713(11) yes
P3 Cl32 . 1.9718(11) yes
P6 Cl61 3_665 2.1315(9) yes
P6 Cl61 . 2.1316(9) yes
P6 Cl63 . 2.1389(8) yes
P6 Cl63 3_665 2.1389(8) yes
P6 Cl62 3_665 2.1421(8) yes
P6 Cl62 . 2.1421(8) yes

loop_
_geom_torsion_atom_site_label_1
_geom_torsion_atom_site_label_2
_geom_torsion_atom_site_label_3
_geom_torsion_atom_site_label_4
_geom_torsion_site_symmetry_1
_geom_torsion_site_symmetry_4
_geom_torsion
N3 P4 N1 P1 . . -58.39(11)
N3 P4 N1 P1 4_565 . 58.39(11)
N2 P4 N1 P1 . . 180.0
P4 N1 P1 Cl11 . . 180.0
P4 N1 P1 Cl12 . . 61.32(9)
P4 N1 P1 Cl12 . 4_565 -61.32(9)
N3 P4 N2 P2 . . -122.42(11)
N3 P4 N2 P2 4_565 . 122.42(11)
N1 P4 N2 P2 . . 0.0
P4 N2 P2 Cl21 . . 180.0
P4 N2 P2 Cl22 . 4_565 -61.05(8)
P4 N2 P2 Cl22 . . 61.05(8)
N3 P4 N3 P3 4_565 . 160.90(13)
N2 P4 N3 P3 . . 42.2(3)
N1 P4 N3 P3 . . -78.1(3)
P4 N3 P3 Cl31 . . -172.6(2)
P4 N3 P3 Cl33 . . -54.0(3)
P4 N3 P3 Cl32 . . 68.1(3)
